data_2106883
loop_
_publ_author_name
'Mariolacos, K.'

_publ_section_title
;
 The crystal structure of Bi (Bi2 S3)9 Br3
;
_journal_name_full 'Acta Crystallographica B (24,1968-38,1982)'
_journal_page_first 1947
_journal_page_last 1949
_journal_volume 32
_journal_year 1976
_chemical_formula_sum 'Bi6.333 Br S9'
_chemical_name_systematic 'Bi0.333 Br (Bi6 S9)'
_space_group_IT_number 173
_symmetry_space_group_name_Hall 'P 6c'
_symmetry_space_group_name_H-M 'P 63'
_cell_angle_alpha 90
_cell_angle_beta 90
_cell_angle_gamma 120
_cell_formula_units_Z 2
_cell_length_a 15.545
_cell_length_b 15.545
_cell_length_c 4.019
_cell_volume 841.066
_citation_journal_id_ASTM ACBCAR
_cod_data_source_file Mariolacos_ACBCAR_1976_423.cif
_cod_data_source_block Bi6.333Br1S9
_cod_original_formula_sum 'Bi6.333 Br1 S9'
_cod_database_code 2106883

loop_
_symmetry_equiv_pos_as_xyz
x,y,z
x-y,x,z+1/2
-y,x-y,z
-x,-y,z+1/2
-x+y,-x,z
y,-x+y,z+1/2

loop_
_atom_site_label
_atom_site_type_symbol
_atom_site_fract_x
_atom_site_fract_y
_atom_site_fract_z
_atom_site_occupancy
_atom_site_U_iso_or_equiv
S1 S-2 0.16806 0.18798 0.7358 1 0.0
Bi2 Bi+3 0.29703 0.24345 0.2502 1 0.0
S3 S-2 0.45215 0.3893 0.7394 1 0.0
Br1 Br-1 0.66667 0.33333 0.7437 1 0.0
Bi3 Bi+3 0.38912 0.51582 0.7497 1 0.0
S2 S-2 0.26238 0.39965 0.2464 1 0.0
Bi1 Bi+3 0 0 0.1056 0.333 0.0
